data_4077617
loop_
_publ_author_name
'Tran, Diem T. T.'
'Corrigan, John F.'

_publ_section_title
;
 Synthesis and Characterization of
 Tris(trialkylphosphine)copper(I)trimethylsilylchalcogenolates
;
_journal_issue 24
_journal_name_full Organometallics
_journal_page_first 5202
_journal_paper_doi 10.1021/om000624d
_journal_volume 19
_journal_year 2000
_chemical_formula_sum 'C30 H72 Cu P3 S Si'
_chemical_formula_weight 649.48
_chemical_name_systematic
; 
 ? 
;
_space_group_IT_number 2
_symmetry_cell_setting triclinic
_symmetry_space_group_name_Hall '-P 1'
_symmetry_space_group_name_H-M 'P -1'
_atom_sites_solution_hydrogens geom
_atom_sites_solution_primary direct
_atom_sites_solution_secondary difmap
_audit_creation_method SHELXL-97
_cell_angle_alpha 92.8890(11)
_cell_angle_beta 97.3160(11)
_cell_angle_gamma 105.1140(7)
_cell_formula_units_Z 2
_cell_length_a 10.9010(2)
_cell_length_b 11.1233(2)
_cell_length_c 17.3734(2)
_cell_measurement_temperature 200(2)
_cell_volume 2009.48(6)
_computing_cell_refinement DenzoSMN
_computing_data_collection 'Nonius Collect'
_computing_data_reduction DenzoSMN
_computing_molecular_graphics 'XP Version 5.10'
_computing_structure_refinement 'SHELXTL Version 5.10'
_computing_structure_solution 'SHELXTL Version 5.10'
_diffrn_ambient_temperature 200(2)
_diffrn_measured_fraction_theta_full 0.971
_diffrn_measured_fraction_theta_max 0.971
_diffrn_measurement_device_type 'Nonius KappaCCD'
_diffrn_measurement_method 'Phi frames plus omega to complete'
_diffrn_radiation_monochromator graphite
_diffrn_radiation_source 'fine-focus sealed tube'
_diffrn_radiation_type MoK\a
_diffrn_radiation_wavelength 0.71073
_diffrn_reflns_av_R_equivalents 0.037
_diffrn_reflns_av_sigmaI/netI 0.0344
_diffrn_reflns_limit_h_max 10
_diffrn_reflns_limit_h_min 0
_diffrn_reflns_limit_k_max 10
_diffrn_reflns_limit_k_min -11
_diffrn_reflns_limit_l_max 17
_diffrn_reflns_limit_l_min -17
_diffrn_reflns_number 11440
_diffrn_reflns_theta_full 20.79
_diffrn_reflns_theta_max 20.79
_diffrn_reflns_theta_min 3.46
_exptl_absorpt_coefficient_mu 0.761
_exptl_absorpt_correction_type Scalepack
_exptl_crystal_colour 'clear colourless'
_exptl_crystal_density_diffrn 1.073
_exptl_crystal_density_method 'not measured'
_exptl_crystal_description blocks
_exptl_crystal_F_000 712
_refine_diff_density_max 0.344
_refine_diff_density_min -0.250
_refine_diff_density_rms 0.046
_refine_ls_extinction_method none
_refine_ls_goodness_of_fit_ref 1.058
_refine_ls_hydrogen_treatment mixed
_refine_ls_matrix_type full
_refine_ls_number_parameters 307
_refine_ls_number_reflns 4058
_refine_ls_number_restraints 0
_refine_ls_restrained_S_all 1.058
_refine_ls_R_factor_all 0.0412
_refine_ls_R_factor_gt 0.0357
_refine_ls_shift/su_max 0.000
_refine_ls_shift/su_mean 0.000
_refine_ls_structure_factor_coef Fsqd
_refine_ls_weighting_details 'calc w=1/[\s^2^(Fo^2^)+(0.0275P)^2^+2.5725P] where P=(Fo^2^+2Fc^2^)/3'
_refine_ls_weighting_scheme calc
_refine_ls_wR_factor_gt 0.0851
_refine_ls_wR_factor_ref 0.0886
_reflns_number_gt 3630
_reflns_number_total 4058
_reflns_threshold_expression >2sigma(I)
_cod_data_source_file om000624d.cif
_cod_data_source_block compound_1b
_cod_depositor_comments
;
The following automatic conversions were performed:

'_symmetry_cell_setting' value 'Triclinic' changed to 'triclinic'
according to /home/saulius/struct/CIF-dictionaries/cif_core.dic
dictionary named 'cif_core.dic' version 2.4.2 from 2011-04-26.

Automatic conversion script
Id: cif_fix_values 1715 2011-07-08 13:25:40Z adriana 
;
_cod_original_sg_symbol_H-M P-1
_cod_database_code 4077617

loop_
_symmetry_equiv_pos_as_xyz
'x, y, z'
'-x, -y, -z'

loop_
_atom_site_label
_atom_site_type_symbol
_atom_site_fract_x
_atom_site_fract_y
_atom_site_fract_z
_atom_site_U_iso_or_equiv
_atom_site_adp_type
_atom_site_occupancy
_atom_site_symmetry_multiplicity
_atom_site_calc_flag
_atom_site_refinement_flags
_atom_site_disorder_assembly
_atom_site_disorder_group
Cu1 Cu 0.18779(4) 0.23312(4) 0.72908(2) 0.03340(16) Uani 1 1 d . . .
S1 S 0.05106(9) 0.02419(8) 0.70258(5) 0.0431(3) Uani 1 1 d . J .
Si1 Si -0.06039(10) -0.08568(10) 0.77487(6) 0.0447(3) Uani 1 1 d . . .
P1 P 0.20873(9) 0.28527(8) 0.60400(5) 0.0339(3) Uani 1 1 d . B .
P2 P 0.35969(9) 0.20081(9) 0.80825(5) 0.0401(3) Uani 1 1 d . E .
P3 P 0.08562(9) 0.35564(8) 0.79135(5) 0.0368(3) Uani 1 1 d . . .
C1 C 0.0515(3) 0.2777(3) 0.54868(19) 0.0388(9) Uani 1 1 d . . .
H1A H -0.0068 0.1991 0.5576 0.047 Uiso 1 1 calc R A 1
H1B H 0.0212 0.3437 0.5718 0.047 Uiso 1 1 calc R A 1
C2A C 0.0363(8) 0.2879(9) 0.4605(5) 0.039(3) Uiso 0.60 1 d P B 1
H2AA H 0.1007 0.3610 0.4498 0.047 Uiso 0.60 1 calc PR B 1
H2AB H 0.0533 0.2153 0.4354 0.047 Uiso 0.60 1 calc PR B 1
C3A C -0.0908(11) 0.2970(10) 0.4252(7) 0.058(4) Uiso 0.60 1 d P B 1
H3AA H -0.0912 0.3051 0.3704 0.087 Uiso 0.60 1 calc PR B 1
H3AB H -0.1089 0.3687 0.4493 0.087 Uiso 0.60 1 calc PR B 1
H3AC H -0.1552 0.2229 0.4328 0.087 Uiso 0.60 1 calc PR B 1
C2B C 0.0528(13) 0.3263(14) 0.4678(7) 0.048(4) Uiso 0.40 1 d P B 2
H2BA H 0.1097 0.4101 0.4717 0.058 Uiso 0.40 1 calc PR B 2
H2BB H 0.0846 0.2730 0.4340 0.058 Uiso 0.40 1 calc PR B 2
C3B C -0.0821(16) 0.3276(15) 0.4333(10) 0.051(5) Uiso 0.40 1 d P B 2
H3BA H -0.0802 0.3599 0.3831 0.077 Uiso 0.40 1 calc PR B 2
H3BB H -0.1136 0.3797 0.4671 0.077 Uiso 0.40 1 calc PR B 2
H3BC H -0.1375 0.2441 0.4278 0.077 Uiso 0.40 1 calc PR B 2
C4 C 0.2785(3) 0.1977(3) 0.5375(2) 0.0396(9) Uani 1 1 d . . .
H4A H 0.2836 0.2387 0.4896 0.047 Uiso 1 1 calc R B .
H4B H 0.3657 0.2026 0.5607 0.047 Uiso 1 1 calc R . .
C5 C 0.2072(4) 0.0609(3) 0.5170(2) 0.0473(10) Uani 1 1 d . B .
H5A H 0.1235 0.0547 0.4878 0.057 Uiso 1 1 calc R . .
H5B H 0.1942 0.0202 0.5645 0.057 Uiso 1 1 calc R . .
C6 C 0.2810(4) -0.0057(4) 0.4689(2) 0.0579(11) Uani 1 1 d . . .
H6A H 0.2335 -0.0917 0.4568 0.087 Uiso 1 1 calc R B .
H6B H 0.3633 -0.0010 0.4981 0.087 Uiso 1 1 calc R . .
H6C H 0.2928 0.0337 0.4215 0.087 Uiso 1 1 calc R . .
C7 C 0.3023(3) 0.4457(3) 0.5941(2) 0.0416(9) Uani 1 1 d . . .
H7A H 0.2965 0.4598 0.5393 0.050 Uiso 1 1 calc R B .
H7B H 0.2643 0.5038 0.6195 0.050 Uiso 1 1 calc R . .
C8 C 0.4430(4) 0.4738(3) 0.6286(3) 0.0538(11) Uani 1 1 d . B .
H8A H 0.4478 0.4418 0.6794 0.065 Uiso 1 1 calc R C 1
H8B H 0.4841 0.4276 0.5959 0.065 Uiso 1 1 calc R C 1
C9A C 0.5195(8) 0.6082(8) 0.6377(6) 0.063(3) Uiso 0.60 1 d P B 1
H9AA H 0.5544 0.6323 0.6916 0.095 Uiso 0.60 1 calc PR B 1
H9AB H 0.4649 0.6596 0.6204 0.095 Uiso 0.60 1 calc PR B 1
H9AC H 0.5884 0.6189 0.6071 0.095 Uiso 0.60 1 calc PR B 1
C9B C 0.5119(12) 0.6070(11) 0.6080(8) 0.056(4) Uiso 0.40 1 d P B 2
H9BA H 0.6015 0.6269 0.6287 0.084 Uiso 0.40 1 calc PR B 2
H9BB H 0.4741 0.6670 0.6301 0.084 Uiso 0.40 1 calc PR B 2
H9BC H 0.5027 0.6090 0.5524 0.084 Uiso 0.40 1 calc PR B 2
C10 C 0.5214(4) 0.3082(4) 0.8288(2) 0.0526(11) Uani 1 1 d . . .
H10A H 0.5729 0.2744 0.8672 0.063 Uiso 1 1 calc R D 1
H10B H 0.5604 0.3120 0.7815 0.063 Uiso 1 1 calc R D 1
C11A C 0.5257(10) 0.4326(10) 0.8569(6) 0.048(3) Uiso 0.50 1 d P E 1
H11A H 0.5002 0.4301 0.9084 0.058 Uiso 0.50 1 calc PR E 1
H11B H 0.4628 0.4607 0.8231 0.058 Uiso 0.50 1 calc PR E 1
C12A C 0.6541(10) 0.5275(10) 0.8617(7) 0.073(3) Uiso 0.50 1 d P E 1
H12A H 0.6479 0.6073 0.8819 0.110 Uiso 0.50 1 calc PR E 1
H12B H 0.6788 0.5341 0.8106 0.110 Uiso 0.50 1 calc PR E 1
H12C H 0.7173 0.5016 0.8955 0.110 Uiso 0.50 1 calc PR E 1
C11B C 0.5263(11) 0.4305(11) 0.8826(7) 0.062(4) Uiso 0.50 1 d P E 2
H11C H 0.4652 0.4712 0.8576 0.074 Uiso 0.50 1 calc PR E 2
H11D H 0.4992 0.4053 0.9318 0.074 Uiso 0.50 1 calc PR E 2
C12B C 0.6586(9) 0.5256(9) 0.8994(6) 0.066(3) Uiso 0.50 1 d P E 2
H12D H 0.6538 0.5954 0.9327 0.098 Uiso 0.50 1 calc PR E 2
H12E H 0.6849 0.5543 0.8513 0.098 Uiso 0.50 1 calc PR E 2
H12F H 0.7199 0.4868 0.9248 0.098 Uiso 0.50 1 calc PR E 2
C13 C 0.3932(4) 0.0526(3) 0.7787(2) 0.0493(10) Uani 1 1 d . . .
H13A H 0.4524 0.0327 0.8195 0.059 Uiso 1 1 calc R E 1
H13B H 0.3141 -0.0143 0.7715 0.059 Uiso 1 1 calc R E 1
C14A C 0.4507(12) 0.0618(11) 0.7036(7) 0.057(4) Uiso 0.50 1 d P E 1
H14A H 0.4024 0.1019 0.6673 0.069 Uiso 0.50 1 calc PR E 1
H14B H 0.5383 0.1145 0.7144 0.069 Uiso 0.50 1 calc PR E 1
C15A C 0.4514(12) -0.0620(12) 0.6661(7) 0.069(4) Uiso 0.50 1 d P E 1
H15A H 0.4920 -0.0496 0.6201 0.103 Uiso 0.50 1 calc PR E 1
H15B H 0.3647 -0.1130 0.6521 0.103 Uiso 0.50 1 calc PR E 1
H15C H 0.4980 -0.1030 0.7019 0.103 Uiso 0.50 1 calc PR E 1
C14B C 0.4147(11) 0.0370(10) 0.6958(6) 0.042(3) Uiso 0.50 1 d P E 2
H14C H 0.4935 0.0974 0.6885 0.051 Uiso 0.50 1 calc PR E 2
H14D H 0.3447 0.0544 0.6619 0.051 Uiso 0.50 1 calc PR E 2
C15B C 0.4238(10) -0.0941(10) 0.6719(6) 0.043(3) Uiso 0.50 1 d P E 2
H15D H 0.4402 -0.0983 0.6190 0.064 Uiso 0.50 1 calc PR E 2
H15E H 0.3444 -0.1541 0.6763 0.064 Uiso 0.50 1 calc PR E 2
H15F H 0.4926 -0.1123 0.7054 0.064 Uiso 0.50 1 calc PR E 2
C16 C 0.3189(4) 0.1717(4) 0.9065(2) 0.0490(10) Uani 1 1 d . . .
H16A H 0.3239 0.2521 0.9329 0.059 Uiso 1 1 calc R E 1
H16B H 0.2295 0.1238 0.9001 0.059 Uiso 1 1 calc R E 1
C17A C 0.3933(8) 0.1057(9) 0.9621(5) 0.049(3) Uiso 0.60 1 d P E 1
H17A H 0.3840 0.0218 0.9393 0.059 Uiso 0.60 1 calc PR E 1
H17B H 0.4838 0.1501 0.9688 0.059 Uiso 0.60 1 calc PR E 1
C17B C 0.4185(14) 0.1427(15) 0.9674(8) 0.060(5) Uiso 0.40 1 d P E 2
H17C H 0.4893 0.2167 0.9831 0.072 Uiso 0.40 1 calc PR E 2
H17D H 0.4521 0.0775 0.9462 0.072 Uiso 0.40 1 calc PR E 2
C18 C 0.3497(4) 0.0981(4) 1.0394(2) 0.0619(12) Uiso 1 1 d . . .
H18A H 0.3997 0.0560 1.0722 0.093 Uiso 1 1 calc R E 1
H18B H 0.2607 0.0525 1.0334 0.093 Uiso 1 1 calc R E 1
H18C H 0.3603 0.1810 1.0628 0.093 Uiso 1 1 calc R E 1
C19 C 0.0021(4) 0.2788(3) 0.8682(2) 0.0426(9) Uani 1 1 d . G .
H19A H -0.0533 0.1985 0.8455 0.051 Uiso 1 1 calc R . .
H19B H 0.0663 0.2621 0.9072 0.051 Uiso 1 1 calc R . .
C20 C -0.0786(4) 0.3455(4) 0.9101(2) 0.0553(11) Uani 1 1 d . . .
H20A H -0.0271 0.4296 0.9282 0.066 Uiso 1 1 calc R F 1
H20B H -0.1506 0.3524 0.8731 0.066 Uiso 1 1 calc R F 1
C21A C -0.1284(11) 0.2831(10) 0.9770(6) 0.057(3) Uiso 0.50 1 d P G 1
H21A H -0.0649 0.3092 1.0225 0.086 Uiso 0.50 1 calc PR G 1
H21B H -0.1475 0.1941 0.9661 0.086 Uiso 0.50 1 calc PR G 1
H21C H -0.2052 0.3052 0.9859 0.086 Uiso 0.50 1 calc PR G 1
C21B C -0.1677(10) 0.2571(9) 0.9595(6) 0.049(3) Uiso 0.50 1 d P G 2
H21D H -0.2175 0.3029 0.9844 0.073 Uiso 0.50 1 calc PR G 2
H21E H -0.1161 0.2259 0.9983 0.073 Uiso 0.50 1 calc PR G 2
H21F H -0.2243 0.1884 0.9260 0.073 Uiso 0.50 1 calc PR G 2
C22 C 0.1823(4) 0.5036(3) 0.8444(2) 0.0456(10) Uani 1 1 d . I .
H22A H 0.1253 0.5447 0.8670 0.055 Uiso 1 1 calc R . .
H22B H 0.2395 0.4852 0.8869 0.055 Uiso 1 1 calc R . .
C23 C 0.2620(4) 0.5936(3) 0.7952(2) 0.0531(11) Uani 1 1 d . . .
H23A H 0.2060 0.6308 0.7622 0.064 Uiso 1 1 calc R H 1
H23B H 0.3019 0.5475 0.7618 0.064 Uiso 1 1 calc R H 1
C24A C 0.3693(10) 0.7003(10) 0.8462(6) 0.056(3) Uiso 0.50 1 d P I 1
H24A H 0.4459 0.6733 0.8573 0.084 Uiso 0.50 1 calc PR I 1
H24B H 0.3403 0.7190 0.8942 0.084 Uiso 0.50 1 calc PR I 1
H24C H 0.3871 0.7738 0.8184 0.084 Uiso 0.50 1 calc PR I 1
C24B C 0.3304(11) 0.7169(10) 0.8427(6) 0.058(3) Uiso 0.50 1 d P I 2
H24D H 0.2730 0.7694 0.8427 0.088 Uiso 0.50 1 calc PR I 2
H24E H 0.4045 0.7579 0.8202 0.088 Uiso 0.50 1 calc PR I 2
H24F H 0.3567 0.7013 0.8953 0.088 Uiso 0.50 1 calc PR I 2
C25 C -0.0414(3) 0.4066(3) 0.7326(2) 0.0413(9) Uani 1 1 d . . .
H25A H -0.0697 0.4646 0.7651 0.050 Uiso 1 1 calc R . .
H25B H -0.0053 0.4515 0.6907 0.050 Uiso 1 1 calc R . .
C26 C -0.1580(3) 0.3006(3) 0.6974(2) 0.0447(10) Uani 1 1 d . . .
H26A H -0.1293 0.2363 0.6710 0.054 Uiso 1 1 calc R . .
H26B H -0.2028 0.2638 0.7389 0.054 Uiso 1 1 calc R . .
C27 C -0.2503(4) 0.3453(4) 0.6399(2) 0.0643(12) Uani 1 1 d . . .
H27A H -0.3223 0.2760 0.6194 0.097 Uiso 1 1 calc R . .
H27B H -0.2070 0.3800 0.5981 0.097 Uiso 1 1 calc R . .
H27C H -0.2800 0.4081 0.6660 0.097 Uiso 1 1 calc R . .
C28A C 0.0073(11) -0.0781(10) 0.8765(6) 0.044(3) Uiso 0.50 1 d P J 1
H28A H -0.0530 -0.1327 0.9036 0.067 Uiso 0.50 1 calc PR J 1
H28B H 0.0254 0.0061 0.8996 0.067 Uiso 0.50 1 calc PR J 1
H28C H 0.0853 -0.1035 0.8802 0.067 Uiso 0.50 1 calc PR J 1
C29A C -0.2257(10) -0.0405(10) 0.7715(6) 0.058(3) Uiso 0.50 1 d P J 1
H29A H -0.2779 -0.0908 0.8048 0.087 Uiso 0.50 1 calc PR J 1
H29B H -0.2699 -0.0552 0.7190 0.087 Uiso 0.50 1 calc PR J 1
H29C H -0.2090 0.0462 0.7890 0.087 Uiso 0.50 1 calc PR J 1
C30A C -0.1136(11) -0.2490(9) 0.7346(6) 0.073(3) Uiso 0.50 1 d P J 1
H30A H -0.1649 -0.2982 0.7687 0.109 Uiso 0.50 1 calc PR J 1
H30B H -0.0401 -0.2795 0.7296 0.109 Uiso 0.50 1 calc PR J 1
H30C H -0.1638 -0.2549 0.6843 0.109 Uiso 0.50 1 calc PR J 1
C28B C -0.0096(11) -0.0548(11) 0.8868(7) 0.057(4) Uiso 0.50 1 d P J 2
H28D H -0.0696 -0.1125 0.9124 0.085 Uiso 0.50 1 calc PR J 2
H28E H -0.0088 0.0292 0.9031 0.085 Uiso 0.50 1 calc PR J 2
H28F H 0.0747 -0.0658 0.9003 0.085 Uiso 0.50 1 calc PR J 2
C29B C -0.2264(10) -0.0858(10) 0.7614(6) 0.057(3) Uiso 0.50 1 d P J 2
H29D H -0.2707 -0.1386 0.7969 0.085 Uiso 0.50 1 calc PR J 2
H29E H -0.2644 -0.1166 0.7089 0.085 Uiso 0.50 1 calc PR J 2
H29F H -0.2329 -0.0021 0.7714 0.085 Uiso 0.50 1 calc PR J 2
C30B C -0.0612(9) -0.2568(8) 0.7555(5) 0.052(2) Uiso 0.50 1 d P J 2
H30D H -0.1128 -0.3069 0.7892 0.078 Uiso 0.50 1 calc PR J 2
H30E H 0.0251 -0.2642 0.7655 0.078 Uiso 0.50 1 calc PR J 2
H30F H -0.0963 -0.2852 0.7022 0.078 Uiso 0.50 1 calc PR J 2

loop_
_atom_site_aniso_label
_atom_site_aniso_U_11
_atom_site_aniso_U_22
_atom_site_aniso_U_33
_atom_site_aniso_U_23
_atom_site_aniso_U_13
_atom_site_aniso_U_12
Cu1 0.0350(3) 0.0343(3) 0.0331(3) 0.00564(19) 0.0053(2) 0.0127(2)
S1 0.0485(6) 0.0351(6) 0.0389(6) 0.0032(4) 0.0144(5) -0.0044(5)
Si1 0.0484(7) 0.0399(6) 0.0418(6) 0.0062(5) 0.0112(5) 0.0019(5)
P1 0.0338(6) 0.0357(6) 0.0339(5) 0.0079(4) 0.0071(4) 0.0104(4)
P2 0.0363(6) 0.0456(6) 0.0401(6) 0.0052(5) 0.0025(5) 0.0156(5)
P3 0.0417(6) 0.0339(6) 0.0375(6) 0.0024(4) 0.0071(5) 0.0145(5)
C1 0.036(2) 0.046(2) 0.036(2) 0.0084(17) 0.0042(17) 0.0133(18)
C4 0.038(2) 0.046(2) 0.037(2) 0.0080(17) 0.0106(17) 0.0123(19)
C5 0.046(2) 0.046(3) 0.049(2) -0.0025(19) 0.0114(19) 0.011(2)
C6 0.065(3) 0.058(3) 0.054(3) -0.004(2) 0.016(2) 0.020(2)
C7 0.050(2) 0.037(2) 0.043(2) 0.0107(17) 0.0150(19) 0.0144(19)
C8 0.042(3) 0.040(2) 0.074(3) 0.005(2) 0.011(2) 0.000(2)
C10 0.047(3) 0.054(3) 0.056(3) 0.010(2) 0.006(2) 0.012(2)
C13 0.049(2) 0.048(2) 0.053(3) 0.0081(19) -0.001(2) 0.020(2)
C16 0.047(2) 0.048(2) 0.050(2) 0.0129(19) 0.000(2) 0.011(2)
C19 0.051(2) 0.042(2) 0.041(2) 0.0064(18) 0.0112(19) 0.020(2)
C20 0.067(3) 0.053(3) 0.053(3) 0.008(2) 0.024(2) 0.021(2)
C22 0.050(2) 0.042(2) 0.044(2) -0.0013(18) 0.0055(19) 0.013(2)
C23 0.066(3) 0.040(2) 0.050(2) 0.0027(19) 0.005(2) 0.009(2)
C25 0.049(2) 0.039(2) 0.044(2) 0.0047(18) 0.0135(19) 0.023(2)
C26 0.041(2) 0.049(2) 0.048(2) 0.0058(19) 0.0087(19) 0.017(2)
C27 0.052(3) 0.078(3) 0.066(3) 0.009(2) 0.001(2) 0.026(2)

loop_
_atom_type_symbol
_atom_type_description
_atom_type_scat_dispersion_real
_atom_type_scat_dispersion_imag
_atom_type_scat_source
C C 0.0033 0.0016 'International Tables Vol C Tables 4.2.6.8 and 6.1.1.4'
H H 0.0000 0.0000 'International Tables Vol C Tables 4.2.6.8 and 6.1.1.4'
P P 0.1023 0.0942 'International Tables Vol C Tables 4.2.6.8 and 6.1.1.4'
Si Si 0.0817 0.0704 'International Tables Vol C Tables 4.2.6.8 and 6.1.1.4'
S S 0.1246 0.1234 'International Tables Vol C Tables 4.2.6.8 and 6.1.1.4'
Cu Cu 0.3201 1.2651 'International Tables Vol C Tables 4.2.6.8 and 6.1.1.4'

loop_
_geom_angle_atom_site_label_1
_geom_angle_atom_site_label_2
_geom_angle_atom_site_label_3
_geom_angle
P3 Cu1 P2 112.37(4)
P3 Cu1 P1 111.77(4)
P2 Cu1 P1 119.87(4)
P3 Cu1 S1 109.77(4)
P2 Cu1 S1 101.22(4)
P1 Cu1 S1 100.06(3)
Si1 S1 Cu1 129.20(5)
C29B Si1 C28A 113.1(5)
C29B Si1 C30A 87.2(5)
C28A Si1 C30A 109.3(5)
C29B Si1 C30B 105.2(5)
C28A Si1 C30B 93.1(5)
C30A Si1 C30B 20.3(4)
C29B Si1 C28B 103.7(5)
C28A Si1 C28B 11.7(6)
C30A Si1 C28B 117.0(5)
C30B Si1 C28B 102.7(5)
C29B Si1 C29A 14.8(5)
C28A Si1 C29A 107.5(5)
C30A Si1 C29A 102.0(5)
C30B Si1 C29A 119.8(4)
C28B Si1 C29A 96.7(5)
C29B Si1 S1 114.9(3)
C28A Si1 S1 117.5(3)
C30A Si1 S1 110.7(3)
C30B Si1 S1 110.0(3)
C28B Si1 S1 118.9(4)
C29A Si1 S1 108.8(3)
C4 P1 C1 102.73(16)
C4 P1 C7 100.20(16)
C1 P1 C7 102.67(17)
C4 P1 Cu1 121.98(12)
C1 P1 Cu1 110.61(11)
C7 P1 Cu1 116.21(12)
C10 P2 C13 102.07(18)
C10 P2 C16 102.56(18)
C13 P2 C16 100.85(17)
C10 P2 Cu1 126.02(13)
C13 P2 Cu1 111.85(13)
C16 P2 Cu1 110.36(13)
C19 P3 C22 101.20(17)
C19 P3 C25 102.45(17)
C22 P3 C25 101.46(17)
C19 P3 Cu1 113.02(12)
C22 P3 Cu1 118.55(13)
C25 P3 Cu1 117.66(12)
C2B C1 C2A 15.9(7)
C2B C1 P1 116.2(5)
C2A C1 P1 120.8(4)
C3A C2A C1 115.0(7)
C3B C2B C1 109.9(10)
C5 C4 P1 116.0(2)
C4 C5 C6 111.5(3)
C8 C7 P1 113.8(2)
C9A C8 C7 117.0(4)
C9A C8 C9B 19.2(6)
C7 C8 C9B 107.7(5)
C11A C10 C11B 15.8(7)
C11A C10 P2 114.6(5)
C11B C10 P2 112.4(5)
C10 C11A C12A 115.6(8)
C12B C11B C10 114.6(8)
C14B C13 C14A 15.9(6)
C14B C13 P2 115.5(5)
C14A C13 P2 110.7(5)
C15A C14A C13 113.5(9)
C13 C14B C15B 112.8(8)
C17A C16 C17B 16.2(7)
C17A C16 P2 121.6(4)
C17B C16 P2 118.7(6)
C18 C17A C16 112.8(6)
C16 C17B C18 107.4(9)
C17A C18 C17B 15.7(7)
C20 C19 P3 118.6(3)
C21A C20 C19 114.1(5)
C21A C20 C21B 18.8(6)
C19 C20 C21B 112.3(4)
C23 C22 P3 114.7(3)
C22 C23 C24B 110.7(5)
C22 C23 C24A 112.4(4)
C24B C23 C24A 18.6(6)
C26 C25 P3 114.4(2)
C27 C26 C25 112.2(3)

loop_
_geom_bond_atom_site_label_1
_geom_bond_atom_site_label_2
_geom_bond_distance
Cu1 P3 2.2843(10)
Cu1 P2 2.2971(10)
Cu1 P1 2.3011(9)
Cu1 S1 2.3970(10)
S1 Si1 2.0776(13)
Si1 C29B 1.795(10)
Si1 C28A 1.814(10)
Si1 C30A 1.829(10)
Si1 C30B 1.914(9)
Si1 C28B 1.940(11)
Si1 C29A 1.987(10)
P1 C4 1.833(3)
P1 C1 1.834(3)
P1 C7 1.839(4)
P2 C10 1.834(4)
P2 C13 1.842(4)
P2 C16 1.842(4)
P3 C19 1.833(3)
P3 C22 1.834(4)
P3 C25 1.841(4)
C1 C2B 1.531(13)
C1 C2A 1.532(8)
C2A C3A 1.472(14)
C2B C3B 1.52(2)
C4 C5 1.518(5)
C5 C6 1.520(5)
C7 C8 1.519(5)
C8 C9A 1.499(9)
C8 C9B 1.558(13)
C10 C11A 1.430(11)
C10 C11B 1.597(12)
C11A C12A 1.507(14)
C11B C12B 1.533(15)
C13 C14B 1.498(10)
C13 C14A 1.515(11)
C14A C15A 1.497(17)
C14B C15B 1.527(14)
C16 C17A 1.520(9)
C16 C17B 1.525(15)
C17A C18 1.480(9)
C17B C18 1.575(15)
C19 C20 1.518(5)
C20 C21A 1.474(10)
C20 C21B 1.564(10)
C22 C23 1.520(5)
C23 C24B 1.521(11)
C23 C24A 1.571(11)
C25 C26 1.525(5)
C26 C27 1.520(5)
